data_2220097
loop_
_publ_author_name
'Xia, HongYing'
'Liu, YueLong'

_publ_section_title
;Di-\m-chlorido-bis{bis[3,5-dimethylpyrazol-1-yl-\k<i>N</i>^2^)methane]iron(II)}
 bis[tetrachloridoferrate(III)]
;
_journal_coeditor_code BR2084
_journal_issue 12
_journal_name_full 'Acta Crystallographica Section E'
_journal_page_first m1504
_journal_paper_doi 10.1107/S1600536808035253
_journal_volume 64
_journal_year 2008
_chemical_formula_iupac '[Fe2 Cl2 (C11 H16 N4)4] [Fe Cl4]2'
_chemical_formula_moiety 'C44 H64 Cl2 Fe2 N16 2+, 2(Cl4 Fe -)'
_chemical_formula_sum 'C44 H64 Cl10 Fe4 N16'
_chemical_formula_weight 1395.01
_chemical_name_systematic
;
Di-\m-chlorido-bis{bis[3,5-dimethylpyrazol-1-yl-\kN^2^)methane]iron(II)}
bis[tetrachloridoiron(II)]
;
_space_group_IT_number 2
_symmetry_cell_setting triclinic
_symmetry_space_group_name_Hall '-P 1'
_symmetry_space_group_name_H-M 'P -1'
_atom_sites_solution_hydrogens geom
_atom_sites_solution_primary direct
_atom_sites_solution_secondary difmap
_audit_creation_method SHELXL-97
_cell_angle_alpha 85.58(3)
_cell_angle_beta 71.23(3)
_cell_angle_gamma 68.20(3)
_cell_formula_units_Z 3
_cell_length_a 14.100(3)
_cell_length_b 18.244(4)
_cell_length_c 19.969(4)
_cell_measurement_reflns_used 12389
_cell_measurement_temperature 293(2)
_cell_measurement_theta_max 25.3491
_cell_measurement_theta_min 3.0494
_cell_volume 4511(2)
_computing_cell_refinement 'CrystalClear (Rigaku/MSC, 2001)'
_computing_data_collection 'CrystalClear (Rigaku/MSC, 2001)'
_computing_data_reduction 'CrystalStructure (Rigaku/MSC, 2004)'
_computing_molecular_graphics 'SHELXTL (Sheldrick, 2008)'
_computing_publication_material 'SHELXL97 (Sheldrick, 2008)'
_computing_structure_refinement 'SHELXL97 (Sheldrick, 2008)'
_computing_structure_solution 'SHELXS97 (Sheldrick, 2008)'
_diffrn_ambient_temperature 293(2)
_diffrn_measured_fraction_theta_full 0.994
_diffrn_measured_fraction_theta_max 0.994
_diffrn_measurement_device_type 'Rigaku Mercury'
_diffrn_measurement_method \w
_diffrn_radiation_monochromator graphite
_diffrn_radiation_source 'fine-focus sealed tube'
_diffrn_radiation_type MoK\a
_diffrn_radiation_wavelength 0.71073
_diffrn_reflns_av_R_equivalents 0.0957
_diffrn_reflns_av_sigmaI/netI 0.1467
_diffrn_reflns_limit_h_max 16
_diffrn_reflns_limit_h_min -14
_diffrn_reflns_limit_k_max 21
_diffrn_reflns_limit_k_min -21
_diffrn_reflns_limit_l_max 24
_diffrn_reflns_limit_l_min -22
_diffrn_reflns_number 44634
_diffrn_reflns_theta_full 25.35
_diffrn_reflns_theta_max 25.35
_diffrn_reflns_theta_min 3.05
_diffrn_standards_decay_% 0
_diffrn_standards_interval_count 0
_diffrn_standards_interval_time 0
_diffrn_standards_number 0
_exptl_absorpt_coefficient_mu 1.436
_exptl_absorpt_correction_T_max 0.8465
_exptl_absorpt_correction_T_min 0.7820
_exptl_absorpt_correction_type multi-scan
_exptl_absorpt_process_details '(Jacobson, 1998)'
_exptl_crystal_colour Yellow
_exptl_crystal_density_diffrn 1.541
_exptl_crystal_density_method 'not measured'
_exptl_crystal_description Prism
_exptl_crystal_F_000 2142
_exptl_crystal_size_max 0.18
_exptl_crystal_size_mid 0.15
_exptl_crystal_size_min 0.12
_refine_diff_density_max 0.759
_refine_diff_density_min -0.951
_refine_ls_extinction_method none
_refine_ls_goodness_of_fit_ref 1.081
_refine_ls_hydrogen_treatment constr
_refine_ls_matrix_type full
_refine_ls_number_parameters 1022
_refine_ls_number_reflns 16405
_refine_ls_number_restraints 0
_refine_ls_restrained_S_all 1.081
_refine_ls_R_factor_all 0.1422
_refine_ls_R_factor_gt 0.0928
_refine_ls_shift/su_max 0.001
_refine_ls_shift/su_mean 0.000
_refine_ls_structure_factor_coef Fsqd
_refine_ls_weighting_details 'calc w=1/[\s^2^(Fo^2^)+(0.0667P)^2^+17.766P] where P=(Fo^2^+2Fc^2^)/3'
_refine_ls_weighting_scheme calc
_refine_ls_wR_factor_gt 0.1828
_refine_ls_wR_factor_ref 0.2086
_reflns_number_gt 10865
_reflns_number_total 16405
_reflns_threshold_expression I>2\s(I)
_cod_data_source_file br2084.cif
_cod_data_source_block I
_cod_original_cell_volume 4511.(2)
_cod_database_code 2220097
_cod_database_fobs_code 2220097

loop_
_symmetry_equiv_pos_as_xyz
'x, y, z'
'-x, -y, -z'

loop_
_atom_site_type_symbol
_atom_site_label
_atom_site_fract_x
_atom_site_fract_y
_atom_site_fract_z
_atom_site_U_iso_or_equiv
_atom_site_adp_type
_atom_site_calc_flag
_atom_site_refinement_flags
_atom_site_occupancy
Fe Fe1 0.62332(8) 0.51099(6) 0.50914(5) 0.0247(2) Uani d . 1
Fe Fe2 0.74539(9) 0.16729(6) 0.16291(5) 0.0257(3) Uani d . 1
Fe Fe3 0.99665(9) 0.17009(6) 0.18208(5) 0.0282(3) Uani d . 1
Fe Fe4 0.63770(10) 0.63582(7) 0.06660(6) 0.0422(3) Uani d . 1
Fe Fe5 0.99828(10) 0.69688(7) 0.26964(6) 0.0370(3) Uani d . 1
Fe Fe6 1.32478(10) -0.03970(7) 0.40487(6) 0.0354(3) Uani d . 1
Cl Cl1 0.57354(17) 0.41434(12) 0.46044(11) 0.0410(5) Uani d . 1
Cl Cl2 0.80653(18) 0.25535(13) 0.21295(12) 0.0477(5) Uani d . 1
Cl Cl3 0.93390(19) 0.08437(14) 0.13036(12) 0.0514(6) Uani d . 1
Cl Cl4 0.7281(2) 0.52573(14) 0.10930(12) 0.0573(6) Uani d . 1
Cl Cl5 0.7239(2) 0.64291(16) -0.04497(12) 0.0610(7) Uani d . 1
Cl Cl6 0.6167(2) 0.73748(16) 0.12761(16) 0.0754(8) Uani d . 1
Cl Cl7 0.4792(2) 0.63502(19) 0.07611(13) 0.0707(8) Uani d . 1
Cl Cl8 1.0250(2) 0.80953(13) 0.24793(12) 0.0587(7) Uani d . 1
Cl Cl9 0.8800(2) 0.70590(15) 0.37419(12) 0.0602(7) Uani d . 1
Cl Cl10 1.1519(2) 0.60330(17) 0.26359(17) 0.0781(8) Uani d . 1
Cl Cl11 0.9354(3) 0.67382(17) 0.19135(15) 0.0774(9) Uani d . 1
Cl Cl12 1.31887(19) -0.15580(13) 0.44282(12) 0.0499(6) Uani d . 1
Cl Cl13 1.18150(19) 0.05457(13) 0.46825(13) 0.0533(6) Uani d . 1
Cl Cl14 1.3308(2) -0.03182(17) 0.29382(12) 0.0652(7) Uani d . 1
Cl Cl15 1.46816(19) -0.03050(15) 0.41644(14) 0.0567(6) Uani d . 1
N N1 0.7937(5) 0.4304(3) 0.4892(3) 0.0261(14) Uani d . 1
N N2 0.8140(5) 0.3594(3) 0.5215(3) 0.0293(14) Uani d . 1
N N3 0.6535(5) 0.3821(3) 0.6202(3) 0.0312(15) Uani d . 1
N N4 0.5976(5) 0.4607(3) 0.6133(3) 0.0275(14) Uani d . 1
N N5 0.6583(5) 0.6072(3) 0.5454(3) 0.0268(14) Uani d . 1
N N6 0.6305(5) 0.6792(3) 0.5136(3) 0.0276(14) Uani d . 1
N N7 0.6583(5) 0.5625(3) 0.4070(3) 0.0260(13) Uani d . 1
N N8 0.6266(5) 0.6434(3) 0.4021(3) 0.0284(14) Uani d . 1
N N9 0.5806(5) 0.2555(3) 0.1851(3) 0.0302(15) Uani d . 1
N N10 0.5666(5) 0.3242(3) 0.1493(3) 0.0300(14) Uani d . 1
N N11 0.7731(5) 0.2163(3) 0.0589(3) 0.0285(14) Uani d . 1
N N12 0.7309(5) 0.2976(3) 0.0525(3) 0.0289(14) Uani d . 1
N N13 0.6936(5) 0.0789(4) 0.1283(3) 0.0326(15) Uani d . 1
N N14 0.7025(5) 0.0118(4) 0.1674(3) 0.0352(16) Uani d . 1
N N15 0.7092(5) 0.1155(3) 0.2663(3) 0.0262(14) Uani d . 1
N N16 0.7415(5) 0.0349(3) 0.2707(3) 0.0314(15) Uani d . 1
N N17 1.0463(5) 0.2590(4) 0.2160(3) 0.0335(15) Uani d . 1
N N18 1.0214(5) 0.3315(3) 0.1877(3) 0.0354(16) Uani d . 1
N N19 1.0364(5) 0.2189(3) 0.0794(3) 0.0331(15) Uani d . 1
N N20 1.0169(6) 0.2978(4) 0.0749(3) 0.0395(17) Uani d . 1
N N21 1.1602(5) 0.0799(3) 0.1588(3) 0.0306(14) Uani d . 1
N N22 1.1697(5) 0.0043(3) 0.1781(3) 0.0304(14) Uani d . 1
N N23 0.9701(5) 0.1183(3) 0.2847(3) 0.0286(14) Uani d . 1
N N24 1.0253(5) 0.0387(3) 0.2891(3) 0.0310(15) Uani d . 1
C C1 0.9188(7) 0.3241(4) 0.5144(4) 0.037(2) Uani d . 1
C C2 0.9694(7) 0.3718(5) 0.4769(4) 0.041(2) Uani d . 1
H H2A 1.0426 0.3623 0.4636 0.049 Uiso calc R 1
C C3 0.8891(6) 0.4383(4) 0.4623(4) 0.0307(17) Uani d . 1
C C4 0.9045(6) 0.5082(5) 0.4232(4) 0.0370(19) Uani d . 1
H H4A 0.9301 0.4958 0.3731 0.055 Uiso calc R 1
H H4B 0.9562 0.5216 0.4361 0.055 Uiso calc R 1
H H4C 0.8371 0.5522 0.4350 0.055 Uiso calc R 1
C C5 0.9646(8) 0.2436(5) 0.5413(5) 0.059(3) Uani d . 1
H H5A 0.9369 0.2460 0.5920 0.088 Uiso calc R 1
H H5B 1.0417 0.2265 0.5265 0.088 Uiso calc R 1
H H5C 0.9444 0.2068 0.5224 0.088 Uiso calc R 1
C C6 0.7271(7) 0.3339(4) 0.5571(4) 0.037(2) Uani d . 1
H H6A 0.7561 0.2796 0.5699 0.045 Uiso calc R 1
H H6B 0.6876 0.3351 0.5249 0.045 Uiso calc R 1
C C7 0.6286(7) 0.3620(4) 0.6881(4) 0.039(2) Uani d . 1
C C8 0.5552(7) 0.4292(5) 0.7274(4) 0.039(2) Uani d . 1
H H8A 0.5224 0.4336 0.7762 0.047 Uiso calc R 1
C C9 0.5391(6) 0.4899(4) 0.6802(4) 0.0303(17) Uani d . 1
C C10 0.6762(9) 0.2811(5) 0.7122(5) 0.060(3) Uani d . 1
H H10A 0.6638 0.2438 0.6880 0.090 Uiso calc R 1
H H10B 0.6432 0.2800 0.7623 0.090 Uiso calc R 1
H H10C 0.7523 0.2673 0.7019 0.090 Uiso calc R 1
C C11 0.4729(7) 0.5744(5) 0.6969(4) 0.041(2) Uani d . 1
H H11A 0.5104 0.5992 0.7142 0.062 Uiso calc R 1
H H11B 0.4057 0.5799 0.7326 0.062 Uiso calc R 1
H H11C 0.4595 0.5992 0.6550 0.062 Uiso calc R 1
C C12 0.6665(6) 0.7291(4) 0.5355(4) 0.0317(18) Uani d . 1
C C13 0.7196(6) 0.6896(4) 0.5815(4) 0.0314(18) Uani d . 1
H H13A 0.7532 0.7087 0.6053 0.038 Uiso calc R 1
C C14 0.7132(6) 0.6144(4) 0.5854(4) 0.0285(17) Uani d . 1
C C15 0.6445(8) 0.8130(4) 0.5129(5) 0.048(2) Uani d . 1
H H15A 0.6693 0.8131 0.4621 0.072 Uiso calc R 1
H H15B 0.6818 0.8364 0.5320 0.072 Uiso calc R 1
H H15C 0.5686 0.8429 0.5302 0.072 Uiso calc R 1
C C16 0.7610(7) 0.5477(5) 0.6277(4) 0.0364(19) Uani d . 1
H H16A 0.7177 0.5576 0.6766 0.055 Uiso calc R 1
H H16B 0.8328 0.5434 0.6231 0.055 Uiso calc R 1
H H16C 0.7632 0.4992 0.6105 0.055 Uiso calc R 1
C C17 0.5678(6) 0.6935(4) 0.4663(4) 0.0299(17) Uani d . 1
H H17A 0.5479 0.7485 0.4540 0.036 Uiso calc R 1
H H17B 0.5021 0.6839 0.4901 0.036 Uiso calc R 1
C C18 0.6542(7) 0.6650(5) 0.3351(4) 0.0335(18) Uani d . 1
C C19 0.7084(6) 0.5961(4) 0.2934(4) 0.0325(18) Uani d . 1
H H19A 0.7378 0.5916 0.2443 0.039 Uiso calc R 1
C C20 0.7103(6) 0.5347(4) 0.3391(4) 0.0302(17) Uani d . 1
C C21 0.6302(8) 0.7493(5) 0.3150(5) 0.051(2) Uani d . 1
H H21A 0.5905 0.7837 0.3567 0.077 Uiso calc R 1
H H21B 0.5881 0.7609 0.2833 0.077 Uiso calc R 1
H H21C 0.6964 0.7574 0.2918 0.077 Uiso calc R 1
C C22 0.7658(7) 0.4472(4) 0.3209(4) 0.038(2) Uani d . 1
H H22A 0.7533 0.4186 0.3632 0.057 Uiso calc R 1
H H22B 0.8418 0.4347 0.2994 0.057 Uiso calc R 1
H H22C 0.7377 0.4325 0.2883 0.057 Uiso calc R 1
C C23 0.4612(7) 0.3631(5) 0.1552(4) 0.040(2) Uani d . 1
C C24 0.4075(7) 0.3191(5) 0.1935(4) 0.044(2) Uani d . 1
H H24A 0.3339 0.3304 0.2053 0.053 Uiso calc R 1
C C25 0.4811(7) 0.2538(5) 0.2124(4) 0.0358(19) Uani d . 1
C C26 0.4232(8) 0.4413(5) 0.1214(5) 0.057(3) Uani d . 1
H H26A 0.3463 0.4602 0.1325 0.086 Uiso calc R 1
H H26B 0.4563 0.4341 0.0710 0.086 Uiso calc R 1
H H26C 0.4429 0.4790 0.1392 0.086 Uiso calc R 1
C C27 0.4616(7) 0.1858(5) 0.2536(5) 0.047(2) Uani d . 1
H H27A 0.4306 0.1612 0.2302 0.070 Uiso calc R 1
H H27B 0.4131 0.2046 0.3004 0.070 Uiso calc R 1
H H27C 0.5286 0.1479 0.2568 0.070 Uiso calc R 1
C C28 0.6579(7) 0.3472(4) 0.1162(4) 0.0356(19) Uani d . 1
H H28A 0.6966 0.3430 0.1495 0.043 Uiso calc R 1
H H28B 0.6328 0.4020 0.1037 0.043 Uiso calc R 1
C C29 0.7608(7) 0.3186(5) -0.0149(4) 0.0341(18) Uani d . 1
C C30 0.8243(7) 0.2482(5) -0.0549(4) 0.038(2) Uani d . 1
H H30A 0.8582 0.2428 -0.1036 0.045 Uiso calc R 1
C C31 0.8275(6) 0.1868(4) -0.0076(4) 0.0283(17) Uani d . 1
C C32 0.7313(8) 0.4014(5) -0.0373(4) 0.049(2) Uani d . 1
H H32A 0.6544 0.4259 -0.0250 0.073 Uiso calc R 1
H H32B 0.7631 0.4017 -0.0877 0.073 Uiso calc R 1
H H32C 0.7574 0.4301 -0.0139 0.073 Uiso calc R 1
C C33 0.8799(6) 0.1007(5) -0.0257(4) 0.0366(19) Uani d . 1
H H33A 0.8965 0.0734 0.0146 0.055 Uiso calc R 1
H H33B 0.9450 0.0905 -0.0647 0.055 Uiso calc R 1
H H33C 0.8320 0.0826 -0.0385 0.055 Uiso calc R 1
C C34 0.6352(7) -0.0221(5) 0.1630(5) 0.044(2) Uani d . 1
C C35 0.5815(8) 0.0232(5) 0.1197(4) 0.046(2) Uani d . 1
H H35A 0.5287 0.0148 0.1065 0.055 Uiso calc R 1
C C36 0.6196(7) 0.0847(5) 0.0986(4) 0.042(2) Uani d . 1
C C37 0.6298(9) -0.0956(6) 0.2013(5) 0.065(3) Uani d . 1
H H37A 0.6991 -0.1375 0.1858 0.097 Uiso calc R 1
H H37B 0.5775 -0.1110 0.1912 0.097 Uiso calc R 1
H H37C 0.6092 -0.0852 0.2514 0.097 Uiso calc R 1
C C38 0.5838(7) 0.1494(5) 0.0528(4) 0.042(2) Uani d . 1
H H38A 0.5110 0.1832 0.0766 0.063 Uiso calc R 1
H H38B 0.5874 0.1277 0.0094 0.063 Uiso calc R 1
H H38C 0.6297 0.1794 0.0427 0.063 Uiso calc R 1
C C39 0.7792(7) -0.0124(4) 0.2052(4) 0.037(2) Uani d . 1
H H39A 0.8461 -0.0080 0.1752 0.045 Uiso calc R 1
H H39B 0.7938 -0.0674 0.2162 0.045 Uiso calc R 1
C C40 0.7230(6) 0.0123(5) 0.3382(4) 0.0361(19) Uani d . 1
C C41 0.6764(6) 0.0800(5) 0.3797(4) 0.0340(18) Uani d . 1
H H41A 0.6546 0.0839 0.4289 0.041 Uiso calc R 1
C C42 0.6674(6) 0.1431(4) 0.3340(4) 0.0289(17) Uani d . 1
C C43 0.7498(7) -0.0714(5) 0.3587(5) 0.046(2) Uani d . 1
H H43A 0.7126 -0.0956 0.3404 0.069 Uiso calc R 1
H H43B 0.7280 -0.0731 0.4094 0.069 Uiso calc R 1
H H43C 0.8260 -0.0996 0.3395 0.069 Uiso calc R 1
C C44 0.6167(7) 0.2287(4) 0.3534(4) 0.039(2) Uani d . 1
H H44A 0.6481 0.2570 0.3159 0.059 Uiso calc R 1
H H44B 0.6283 0.2385 0.3961 0.059 Uiso calc R 1
H H44C 0.5408 0.2461 0.3608 0.059 Uiso calc R 1
C C45 1.0586(7) 0.3788(5) 0.2121(4) 0.043(2) Uani d . 1
C C46 1.1065(8) 0.3363(6) 0.2584(5) 0.055(3) Uani d . 1
H H46A 1.1384 0.3536 0.2848 0.065 Uiso calc R 1
C C47 1.1000(7) 0.2623(5) 0.2598(4) 0.038(2) Uani d . 1
C C48 1.0394(9) 0.4629(5) 0.1916(5) 0.062(3) Uani d . 1
H H48A 1.0713 0.4639 0.1414 0.093 Uiso calc R 1
H H48B 1.0712 0.4859 0.2158 0.093 Uiso calc R 1
H H48C 0.9633 0.4925 0.2046 0.093 Uiso calc R 1
C C49 1.1465(7) 0.1917(5) 0.2990(5) 0.048(2) Uani d . 1
H H49A 1.1056 0.2003 0.3484 0.073 Uiso calc R 1
H H49B 1.2200 0.1838 0.2931 0.073 Uiso calc R 1
H H49C 1.1438 0.1457 0.2806 0.073 Uiso calc R 1
C C50 0.9607(8) 0.3492(4) 0.1381(4) 0.044(2) Uani d . 1
H H50A 0.8919 0.3437 0.1611 0.052 Uiso calc R 1
H H50B 0.9467 0.4036 0.1250 0.052 Uiso calc R 1
C C51 1.0533(7) 0.3169(5) 0.0074(4) 0.0365(19) Uani d . 1
C C52 1.0996(7) 0.2488(5) -0.0330(4) 0.039(2) Uani d . 1
H H52A 1.1317 0.2436 -0.0819 0.047 Uiso calc R 1
C C53 1.0903(6) 0.1880(4) 0.0121(4) 0.0314(17) Uani d . 1
C C54 1.0374(9) 0.4006(5) -0.0139(5) 0.055(3) Uani d . 1
H H54A 0.9618 0.4311 -0.0029 0.082 Uiso calc R 1
H H54B 1.0723 0.4007 -0.0638 0.082 Uiso calc R 1
H H54C 1.0680 0.4233 0.0115 0.082 Uiso calc R 1
C C55 1.1312(7) 0.1023(4) -0.0065(4) 0.043(2) Uani d . 1
H H55A 1.1041 0.0754 0.0340 0.064 Uiso calc R 1
H H55B 1.2085 0.0817 -0.0212 0.064 Uiso calc R 1
H H55C 1.1076 0.0943 -0.0445 0.064 Uiso calc R 1
C C56 1.2710(7) -0.0487(4) 0.1468(4) 0.0361(19) Uani d . 1
C C57 1.3278(6) -0.0050(4) 0.1076(4) 0.0355(19) Uani d . 1
H H57A 1.3997 -0.0245 0.0795 0.043 Uiso calc R 1
C C58 1.2595(6) 0.0729(5) 0.1173(4) 0.0331(18) Uani d . 1
C C59 1.3022(7) -0.1345(4) 0.1588(4) 0.044(2) Uani d . 1
H H59A 1.2889 -0.1426 0.2085 0.067 Uiso calc R 1
H H59B 1.3774 -0.1612 0.1340 0.067 Uiso calc R 1
H H59C 1.2605 -0.1553 0.1417 0.067 Uiso calc R 1
C C60 1.2860(7) 0.1434(5) 0.0887(5) 0.045(2) Uani d . 1
H H60A 1.2216 0.1899 0.1013 0.068 Uiso calc R 1
H H60B 1.3164 0.1369 0.0381 0.068 Uiso calc R 1
H H60C 1.3371 0.1487 0.1084 0.068 Uiso calc R 1
C C61 1.0760(6) -0.0108(4) 0.2252(4) 0.0312(18) Uani d . 1
H H61A 1.0241 -0.0018 0.2004 0.037 Uiso calc R 1
H H61B 1.0983 -0.0657 0.2374 0.037 Uiso calc R 1
C C62 1.0109(6) 0.0187(5) 0.3568(4) 0.0337(18) Uani d . 1
C C63 0.9459(7) 0.0861(5) 0.3978(4) 0.0380(19) Uani d . 1
H H63A 0.9216 0.0904 0.4470 0.046 Uiso calc R 1
C C64 0.9228(6) 0.1473(5) 0.3524(4) 0.0314(18) Uani d . 1
C C65 1.0595(7) -0.0641(5) 0.3771(5) 0.047(2) Uani d . 1
H H65A 1.0305 -0.0973 0.3616 0.071 Uiso calc R 1
H H65B 1.0431 -0.0652 0.4276 0.071 Uiso calc R 1
H H65C 1.1362 -0.0832 0.3551 0.071 Uiso calc R 1
C C66 0.8590(7) 0.2325(5) 0.3715(4) 0.042(2) Uani d . 1
H H66A 0.9027 0.2567 0.3822 0.062 Uiso calc R 1
H H66B 0.7972 0.2381 0.4122 0.062 Uiso calc R 1
H H66C 0.8359 0.2577 0.3325 0.062 Uiso calc R 1

loop_
_atom_site_aniso_label
_atom_site_aniso_U_11
_atom_site_aniso_U_22
_atom_site_aniso_U_33
_atom_site_aniso_U_12
_atom_site_aniso_U_13
_atom_site_aniso_U_23
Fe1 0.0325(6) 0.0166(5) 0.0198(5) -0.0057(5) -0.0057(4) 0.0023(4)
Fe2 0.0330(6) 0.0174(5) 0.0225(5) -0.0082(5) -0.0053(5) 0.0036(4)
Fe3 0.0371(7) 0.0172(5) 0.0250(6) -0.0074(5) -0.0066(5) 0.0036(4)
Fe4 0.0518(8) 0.0402(7) 0.0364(7) -0.0215(6) -0.0093(6) -0.0052(5)
Fe5 0.0518(8) 0.0269(6) 0.0343(6) -0.0156(6) -0.0157(6) 0.0054(5)
Fe6 0.0405(7) 0.0314(7) 0.0330(6) -0.0088(5) -0.0145(5) -0.0018(5)
Cl1 0.0454(12) 0.0432(12) 0.0421(11) -0.0224(10) -0.0191(10) 0.0132(9)
Cl2 0.0463(13) 0.0519(14) 0.0517(13) -0.0225(11) -0.0226(11) 0.0182(10)
Cl3 0.0502(14) 0.0557(15) 0.0560(14) -0.0252(12) -0.0239(11) 0.0191(11)
Cl4 0.0776(18) 0.0479(14) 0.0466(13) -0.0239(13) -0.0195(12) 0.0035(10)
Cl5 0.0685(17) 0.0799(19) 0.0388(13) -0.0368(15) -0.0125(12) 0.0089(12)
Cl6 0.083(2) 0.0571(17) 0.090(2) -0.0209(15) -0.0305(16) -0.0304(15)
Cl7 0.0692(18) 0.113(2) 0.0486(14) -0.0567(18) -0.0141(13) -0.0005(14)
Cl8 0.0803(18) 0.0387(13) 0.0496(14) -0.0338(13) 0.0047(12) -0.0043(10)
Cl9 0.0774(18) 0.0578(16) 0.0436(13) -0.0367(14) -0.0048(12) 0.0104(11)
Cl10 0.0682(19) 0.0559(17) 0.094(2) 0.0004(14) -0.0334(16) 0.0099(15)
Cl11 0.131(3) 0.0736(19) 0.0648(17) -0.0565(19) -0.0611(18) 0.0231(14)
Cl12 0.0556(14) 0.0343(12) 0.0626(14) -0.0162(11) -0.0227(12) 0.0035(10)
Cl13 0.0453(13) 0.0405(13) 0.0596(14) -0.0010(11) -0.0122(11) -0.0106(10)
Cl14 0.0726(18) 0.086(2) 0.0361(12) -0.0237(15) -0.0222(12) 0.0028(12)
Cl15 0.0464(14) 0.0592(16) 0.0727(17) -0.0207(12) -0.0265(12) -0.0040(12)
N1 0.039(4) 0.012(3) 0.026(3) -0.007(3) -0.012(3) 0.004(2)
N2 0.039(4) 0.013(3) 0.029(3) -0.004(3) -0.009(3) 0.001(2)
N3 0.046(4) 0.015(3) 0.019(3) -0.001(3) -0.006(3) 0.003(2)
N4 0.040(4) 0.020(3) 0.020(3) -0.009(3) -0.007(3) 0.001(2)
N5 0.030(3) 0.016(3) 0.028(3) -0.005(3) -0.007(3) 0.004(2)
N6 0.030(4) 0.017(3) 0.030(3) -0.005(3) -0.005(3) 0.001(2)
N7 0.030(3) 0.016(3) 0.027(3) -0.009(3) -0.003(3) 0.005(2)
N8 0.043(4) 0.021(3) 0.019(3) -0.012(3) -0.007(3) 0.005(2)
N9 0.045(4) 0.023(3) 0.020(3) -0.011(3) -0.009(3) 0.001(2)
N10 0.042(4) 0.019(3) 0.025(3) -0.009(3) -0.008(3) 0.002(2)
N11 0.039(4) 0.017(3) 0.023(3) -0.007(3) -0.006(3) 0.006(2)
N12 0.042(4) 0.020(3) 0.022(3) -0.007(3) -0.012(3) 0.003(2)
N13 0.042(4) 0.025(4) 0.029(3) -0.015(3) -0.005(3) 0.001(3)
N14 0.046(4) 0.019(3) 0.036(4) -0.012(3) -0.007(3) 0.002(3)
N15 0.040(4) 0.014(3) 0.023(3) -0.011(3) -0.006(3) 0.001(2)
N16 0.041(4) 0.024(3) 0.023(3) -0.012(3) -0.002(3) 0.006(3)
N17 0.038(4) 0.024(4) 0.037(4) -0.015(3) -0.007(3) 0.005(3)
N18 0.042(4) 0.018(3) 0.039(4) -0.009(3) -0.005(3) -0.004(3)
N19 0.050(4) 0.013(3) 0.029(3) -0.009(3) -0.006(3) 0.006(2)
N20 0.056(5) 0.021(3) 0.031(4) -0.013(3) -0.002(3) 0.005(3)
N21 0.034(4) 0.017(3) 0.039(4) -0.006(3) -0.013(3) 0.002(3)
N22 0.038(4) 0.020(3) 0.026(3) -0.006(3) -0.006(3) 0.004(3)
N23 0.036(4) 0.019(3) 0.028(3) -0.005(3) -0.012(3) 0.006(2)
N24 0.044(4) 0.017(3) 0.027(3) -0.009(3) -0.008(3) 0.002(2)
C1 0.039(5) 0.022(4) 0.042(5) 0.006(4) -0.022(4) -0.004(3)
C2 0.036(5) 0.034(5) 0.049(5) -0.006(4) -0.014(4) -0.005(4)
C3 0.021(4) 0.021(4) 0.038(4) -0.002(3) -0.001(3) 0.000(3)
C4 0.026(4) 0.040(5) 0.042(5) -0.013(4) -0.005(4) 0.003(4)
C5 0.068(7) 0.031(5) 0.068(6) 0.007(5) -0.040(6) 0.005(4)
C6 0.059(6) 0.013(4) 0.026(4) -0.006(4) -0.003(4) 0.002(3)
C7 0.059(6) 0.024(4) 0.029(4) -0.013(4) -0.011(4) 0.012(3)
C8 0.054(6) 0.043(5) 0.024(4) -0.025(5) -0.010(4) 0.008(4)
C9 0.026(4) 0.035(5) 0.024(4) -0.011(4) -0.002(3) 0.001(3)
C10 0.106(9) 0.028(5) 0.036(5) -0.014(5) -0.027(5) 0.021(4)
C11 0.042(5) 0.033(5) 0.031(4) 0.005(4) -0.005(4) -0.015(4)
C12 0.040(5) 0.015(4) 0.031(4) -0.009(3) 0.000(4) -0.006(3)
C13 0.028(4) 0.020(4) 0.039(4) -0.006(3) -0.003(4) -0.008(3)
C14 0.027(4) 0.024(4) 0.026(4) 0.000(3) -0.008(3) -0.001(3)
C15 0.073(7) 0.020(4) 0.049(5) -0.022(4) -0.011(5) 0.006(4)
C16 0.041(5) 0.035(5) 0.040(5) -0.015(4) -0.022(4) 0.003(4)
C17 0.045(5) 0.019(4) 0.025(4) -0.011(4) -0.012(4) 0.004(3)
C18 0.046(5) 0.032(4) 0.030(4) -0.021(4) -0.016(4) 0.012(3)
C19 0.042(5) 0.033(4) 0.020(4) -0.018(4) 0.000(3) -0.004(3)
C20 0.036(4) 0.024(4) 0.028(4) -0.013(4) -0.002(3) -0.007(3)
C21 0.078(7) 0.039(5) 0.040(5) -0.027(5) -0.021(5) 0.018(4)
C22 0.050(5) 0.035(5) 0.026(4) -0.020(4) -0.001(4) -0.007(3)
C23 0.045(5) 0.030(5) 0.035(5) 0.005(4) -0.021(4) -0.005(4)
C24 0.040(5) 0.047(6) 0.042(5) -0.009(5) -0.014(4) -0.004(4)
C25 0.035(5) 0.037(5) 0.032(4) -0.009(4) -0.009(4) -0.007(3)
C26 0.069(7) 0.039(5) 0.050(6) 0.007(5) -0.029(5) -0.008(4)
C27 0.036(5) 0.052(6) 0.050(5) -0.019(4) -0.004(4) -0.006(4)
C28 0.059(6) 0.018(4) 0.024(4) -0.009(4) -0.013(4) 0.001(3)
C29 0.048(5) 0.033(5) 0.027(4) -0.020(4) -0.016(4) 0.014(3)
C30 0.049(5) 0.040(5) 0.023(4) -0.021(4) -0.005(4) 0.003(3)
C31 0.028(4) 0.027(4) 0.026(4) -0.008(3) -0.006(3) 0.002(3)
C32 0.075(7) 0.038(5) 0.037(5) -0.025(5) -0.020(5) 0.012(4)
C33 0.035(5) 0.037(5) 0.025(4) -0.004(4) -0.002(3) -0.007(3)
C34 0.056(6) 0.024(4) 0.043(5) -0.021(4) 0.007(4) -0.011(4)
C35 0.063(6) 0.051(6) 0.036(5) -0.039(5) -0.007(4) -0.008(4)
C36 0.047(5) 0.036(5) 0.040(5) -0.008(4) -0.014(4) -0.009(4)
C37 0.087(8) 0.046(6) 0.055(6) -0.040(6) 0.008(6) -0.003(5)
C38 0.042(5) 0.045(5) 0.044(5) -0.017(4) -0.017(4) -0.009(4)
C39 0.050(5) 0.012(4) 0.028(4) -0.004(4) 0.005(4) 0.004(3)
C40 0.037(5) 0.038(5) 0.032(4) -0.014(4) -0.011(4) 0.014(4)
C41 0.033(4) 0.049(5) 0.019(4) -0.017(4) -0.007(3) 0.010(3)
C42 0.030(4) 0.023(4) 0.026(4) -0.005(3) -0.005(3) 0.000(3)
C43 0.046(5) 0.037(5) 0.048(5) -0.010(4) -0.016(4) 0.020(4)
C44 0.042(5) 0.031(5) 0.036(4) -0.009(4) -0.004(4) -0.011(3)
C45 0.057(6) 0.032(5) 0.033(5) -0.024(4) 0.006(4) -0.004(4)
C46 0.053(6) 0.057(6) 0.051(6) -0.032(5) 0.004(5) -0.019(5)
C47 0.034(5) 0.033(5) 0.043(5) -0.014(4) -0.004(4) -0.003(4)
C48 0.079(8) 0.030(5) 0.064(7) -0.028(5) 0.003(6) -0.003(4)
C49 0.046(6) 0.061(6) 0.048(5) -0.020(5) -0.026(4) 0.010(4)
C50 0.062(6) 0.016(4) 0.037(5) -0.003(4) -0.007(4) 0.002(3)
C51 0.039(5) 0.032(5) 0.038(5) -0.017(4) -0.010(4) 0.013(4)
C52 0.052(5) 0.037(5) 0.027(4) -0.024(4) -0.003(4) 0.006(3)
C53 0.036(5) 0.033(4) 0.023(4) -0.013(4) -0.006(3) 0.001(3)
C54 0.089(8) 0.040(5) 0.045(5) -0.034(5) -0.028(5) 0.024(4)
C55 0.050(5) 0.026(4) 0.036(5) -0.007(4) -0.002(4) -0.005(3)
C56 0.053(5) 0.020(4) 0.030(4) -0.002(4) -0.020(4) -0.001(3)
C57 0.024(4) 0.030(4) 0.049(5) -0.005(4) -0.012(4) -0.002(4)
C58 0.023(4) 0.030(4) 0.043(5) -0.008(4) -0.010(4) 0.004(3)
C59 0.059(6) 0.021(4) 0.041(5) -0.001(4) -0.016(4) 0.004(3)
C60 0.037(5) 0.029(5) 0.057(6) -0.012(4) -0.001(4) 0.005(4)
C61 0.042(5) 0.009(3) 0.033(4) -0.011(3) 0.001(4) 0.002(3)
C62 0.041(5) 0.033(5) 0.027(4) -0.016(4) -0.011(4) 0.015(3)
C63 0.039(5) 0.045(5) 0.031(4) -0.015(4) -0.014(4) 0.003(4)
C64 0.032(4) 0.041(5) 0.022(4) -0.015(4) -0.007(3) 0.002(3)
C65 0.053(6) 0.043(5) 0.042(5) -0.016(5) -0.015(4) 0.015(4)
C66 0.046(5) 0.042(5) 0.034(4) -0.010(4) -0.012(4) -0.010(4)

loop_
_atom_type_symbol
_atom_type_description
_atom_type_scat_dispersion_real
_atom_type_scat_dispersion_imag
_atom_type_scat_source
C C 0.0033 0.0016 'International Tables Vol C Tables 4.2.6.8 and 6.1.1.4'
H H 0.0000 0.0000 'International Tables Vol C Tables 4.2.6.8 and 6.1.1.4'
N N 0.0061 0.0033 'International Tables Vol C Tables 4.2.6.8 and 6.1.1.4'
Cl Cl 0.1484 0.1585 'International Tables Vol C Tables 4.2.6.8 and 6.1.1.4'
Fe Fe 0.3463 0.8444 'International Tables Vol C Tables 4.2.6.8 and 6.1.1.4'

loop_
_geom_angle_atom_site_label_1
_geom_angle_atom_site_label_2
_geom_angle_atom_site_label_3
_geom_angle_site_symmetry_1
_geom_angle_site_symmetry_3
_geom_angle
N7 Fe1 N4 . . 175.9(2)
N7 Fe1 N5 . . 84.3(2)
N4 Fe1 N5 . . 92.5(2)
N7 Fe1 N1 . . 93.0(2)
N4 Fe1 N1 . . 84.4(2)
N5 Fe1 N1 . . 90.3(2)
N7 Fe1 Cl1 . 2_666 93.18(17)
N4 Fe1 Cl1 . 2_666 89.69(17)
N5 Fe1 Cl1 . 2_666 95.11(16)
N1 Fe1 Cl1 . 2_666 172.16(16)
N7 Fe1 Cl1 . . 90.80(16)
N4 Fe1 Cl1 . . 92.58(16)
N5 Fe1 Cl1 . . 173.57(16)
N1 Fe1 Cl1 . . 94.09(16)
Cl1 Fe1 Cl1 2_666 . 81.01(9)
N7 Fe1 Fe1 . 2_666 92.62(17)
N4 Fe1 Fe1 . 2_666 91.49(17)
N5 Fe1 Fe1 . 2_666 135.41(16)
N1 Fe1 Fe1 . 2_666 134.28(15)
Cl1 Fe1 Fe1 2_666 2_666 40.52(5)
Cl1 Fe1 Fe1 . 2_666 40.49(6)
N11 Fe2 N15 . . 176.1(2)
N11 Fe2 N9 . . 84.6(2)
N15 Fe2 N9 . . 93.6(2)
N11 Fe2 N13 . . 91.8(2)
N15 Fe2 N13 . . 84.7(2)
N9 Fe2 N13 . . 89.8(2)
N11 Fe2 Cl3 . . 89.59(18)
N15 Fe2 Cl3 . . 92.54(17)
N9 Fe2 Cl3 . . 172.30(17)
N13 Fe2 Cl3 . . 95.43(18)
N11 Fe2 Cl2 . . 94.50(17)
N15 Fe2 Cl2 . . 89.04(16)
N9 Fe2 Cl2 . . 93.04(17)
N13 Fe2 Cl2 . . 173.29(17)
Cl3 Fe2 Cl2 . . 82.42(9)
N11 Fe2 Fe3 . . 93.45(17)
N15 Fe2 Fe3 . . 90.32(17)
N9 Fe2 Fe3 . . 133.71(16)
N13 Fe2 Fe3 . . 136.52(17)
Cl3 Fe2 Fe3 . . 41.56(6)
Cl2 Fe2 Fe3 . . 40.88(6)
N19 Fe3 N23 . . 175.4(2)
N19 Fe3 N21 . . 92.1(2)
N23 Fe3 N21 . . 83.9(2)
N19 Fe3 N17 . . 84.4(2)
N23 Fe3 N17 . . 93.5(2)
N21 Fe3 N17 . . 91.8(2)
N19 Fe3 Cl2 . . 92.93(19)
N23 Fe3 Cl2 . . 91.30(17)
N21 Fe3 Cl2 . . 172.22(17)
N17 Fe3 Cl2 . . 94.60(18)
N19 Fe3 Cl3 . . 88.04(18)
N23 Fe3 Cl3 . . 94.39(17)
N21 Fe3 Cl3 . . 92.45(17)
N17 Fe3 Cl3 . . 171.44(18)
Cl2 Fe3 Cl3 . . 81.80(9)
N19 Fe3 Fe2 . . 91.30(19)
N23 Fe3 Fe2 . . 93.09(17)
N21 Fe3 Fe2 . . 132.33(16)
N17 Fe3 Fe2 . . 135.84(17)
Cl2 Fe3 Fe2 . . 41.62(6)
Cl3 Fe3 Fe2 . . 40.19(6)
Cl6 Fe4 Cl7 . . 108.90(13)
Cl6 Fe4 Cl5 . . 110.04(13)
Cl7 Fe4 Cl5 . . 109.23(11)
Cl6 Fe4 Cl4 . . 109.57(12)
Cl7 Fe4 Cl4 . . 108.78(12)
Cl5 Fe4 Cl4 . . 110.28(12)
Cl11 Fe5 Cl10 . . 110.33(14)
Cl11 Fe5 Cl9 . . 108.39(13)
Cl10 Fe5 Cl9 . . 111.11(13)
Cl11 Fe5 Cl8 . . 108.99(11)
Cl10 Fe5 Cl8 . . 108.23(13)
Cl9 Fe5 Cl8 . . 109.77(10)
Cl15 Fe6 Cl13 . . 109.96(11)
Cl15 Fe6 Cl14 . . 110.51(12)
Cl13 Fe6 Cl14 . . 109.46(11)
Cl15 Fe6 Cl12 . . 107.95(11)
Cl13 Fe6 Cl12 . . 109.50(11)
Cl14 Fe6 Cl12 . . 109.43(11)
Fe1 Cl1 Fe1 2_666 . 98.99(9)
Fe3 Cl2 Fe2 . . 97.50(9)
Fe2 Cl3 Fe3 . . 98.25(10)
C3 N1 N2 . . 105.4(6)
C3 N1 Fe1 . . 135.0(5)
N2 N1 Fe1 . . 118.3(4)
C1 N2 N1 . . 111.1(6)
C1 N2 C6 . . 129.3(7)
N1 N2 C6 . . 119.5(6)
C7 N3 N4 . . 111.8(6)
C7 N3 C6 . . 129.6(6)
N4 N3 C6 . . 118.5(5)
C9 N4 N3 . . 104.8(5)
C9 N4 Fe1 . . 134.9(5)
N3 N4 Fe1 . . 120.2(4)
C14 N5 N6 . . 104.7(6)
C14 N5 Fe1 . . 137.0(5)
N6 N5 Fe1 . . 117.7(4)
C12 N6 N5 . . 111.1(6)
C12 N6 C17 . . 128.5(6)
N5 N6 C17 . . 120.4(6)
C20 N7 N8 . . 103.5(5)
C20 N7 Fe1 . . 135.9(5)
N8 N7 Fe1 . . 120.6(4)
C18 N8 N7 . . 112.6(6)
C18 N8 C17 . . 128.4(6)
N7 N8 C17 . . 119.0(5)
C25 N9 N10 . . 104.4(6)
C25 N9 Fe2 . . 135.2(5)
N10 N9 Fe2 . . 118.0(5)
C23 N10 N9 . . 110.8(6)
C23 N10 C28 . . 129.7(7)
N9 N10 C28 . . 119.3(6)
C31 N11 N12 . . 104.5(5)
C31 N11 Fe2 . . 135.4(5)
N12 N11 Fe2 . . 120.0(4)
C29 N12 N11 . . 112.6(6)
C29 N12 C28 . . 129.1(6)
N11 N12 C28 . . 118.2(5)
C36 N13 N14 . . 104.9(6)
C36 N13 Fe2 . . 133.4(5)
N14 N13 Fe2 . . 115.9(5)
C34 N14 N13 . . 112.1(7)
C34 N14 C39 . . 129.0(7)
N13 N14 C39 . . 118.9(6)
C42 N15 N16 . . 104.3(5)
C42 N15 Fe2 . . 135.5(5)
N16 N15 Fe2 . . 120.0(4)
C40 N16 N15 . . 112.6(6)
C40 N16 C39 . . 129.4(6)
N15 N16 C39 . . 117.6(5)
C47 N17 N18 . . 104.8(6)
C47 N17 Fe3 . . 136.7(5)
N18 N17 Fe3 . . 118.5(5)
C45 N18 N17 . . 111.9(7)
C45 N18 C50 . . 128.5(7)
N17 N18 C50 . . 119.6(6)
C53 N19 N20 . . 105.1(6)
C53 N19 Fe3 . . 134.9(5)
N20 N19 Fe3 . . 119.6(4)
C51 N20 N19 . . 111.5(6)
C51 N20 C50 . . 128.7(7)
N19 N20 C50 . . 119.8(6)
C58 N21 N22 . . 104.3(6)
C58 N21 Fe3 . . 136.6(5)
N22 N21 Fe3 . . 117.6(5)
C56 N22 N21 . . 111.7(6)
C56 N22 C61 . . 128.5(6)
N21 N22 C61 . . 119.8(6)
C64 N23 N24 . . 105.1(6)
C64 N23 Fe3 . . 134.8(5)
N24 N23 Fe3 . . 119.1(4)
C62 N24 N23 . . 111.3(6)
C62 N24 C61 . . 129.7(6)
N23 N24 C61 . . 118.4(6)
N2 C1 C2 . . 107.5(7)
N2 C1 C5 . . 122.4(8)
C2 C1 C5 . . 130.0(8)
C1 C2 C3 . . 106.4(7)
C1 C2 H2A . . 126.8
C3 C2 H2A . . 126.8
N1 C3 C2 . . 109.7(7)
N1 C3 C4 . . 123.6(6)
C2 C3 C4 . . 126.7(7)
C3 C4 H4A . . 109.5
C3 C4 H4B . . 109.5
H4A C4 H4B . . 109.5
C3 C4 H4C . . 109.5
H4A C4 H4C . . 109.5
H4B C4 H4C . . 109.5
C1 C5 H5A . . 109.5
C1 C5 H5B . . 109.5
H5A C5 H5B . . 109.5
C1 C5 H5C . . 109.5
H5A C5 H5C . . 109.5
H5B C5 H5C . . 109.5
N2 C6 N3 . . 113.0(6)
N2 C6 H6A . . 109.0
N3 C6 H6A . . 109.0
N2 C6 H6B . . 109.0
N3 C6 H6B . . 109.0
H6A C6 H6B . . 107.8
N3 C7 C8 . . 106.6(6)
N3 C7 C10 . . 124.3(7)
C8 C7 C10 . . 129.1(7)
C7 C8 C9 . . 106.9(7)
C7 C8 H8A . . 126.6
C9 C8 H8A . . 126.6
N4 C9 C8 . . 109.7(7)
N4 C9 C11 . . 122.4(7)
C8 C9 C11 . . 127.9(7)
C7 C10 H10A . . 109.5
C7 C10 H10B . . 109.5
H10A C10 H10B . . 109.5
C7 C10 H10C . . 109.5
H10A C10 H10C . . 109.5
H10B C10 H10C . . 109.5
C9 C11 H11A . . 109.5
C9 C11 H11B . . 109.5
H11A C11 H11B . . 109.5
C9 C11 H11C . . 109.5
H11A C11 H11C . . 109.5
H11B C11 H11C . . 109.5
N6 C12 C13 . . 107.0(6)
N6 C12 C15 . . 123.5(7)
C13 C12 C15 . . 129.5(7)
C12 C13 C14 . . 106.0(7)
C12 C13 H13A . . 127.0
C14 C13 H13A . . 127.0
N5 C14 C13 . . 111.3(6)
N5 C14 C16 . . 121.6(7)
C13 C14 C16 . . 127.1(7)
C12 C15 H15A . . 109.5
C12 C15 H15B . . 109.5
H15A C15 H15B . . 109.5
C12 C15 H15C . . 109.5
H15A C15 H15C . . 109.5
H15B C15 H15C . . 109.5
C14 C16 H16A . . 109.5
C14 C16 H16B . . 109.5
H16A C16 H16B . . 109.5
C14 C16 H16C . . 109.5
H16A C16 H16C . . 109.5
H16B C16 H16C . . 109.5
N6 C17 N8 . . 111.7(6)
N6 C17 H17A . . 109.3
N8 C17 H17A . . 109.3
N6 C17 H17B . . 109.3
N8 C17 H17B . . 109.3
H17A C17 H17B . . 107.9
N8 C18 C19 . . 106.3(6)
N8 C18 C21 . . 123.6(7)
C19 C18 C21 . . 130.1(7)
C18 C19 C20 . . 106.4(6)
C18 C19 H19A . . 126.8
C20 C19 H19A . . 126.8
N7 C20 C19 . . 111.1(6)
N7 C20 C22 . . 121.1(6)
C19 C20 C22 . . 127.7(6)
C18 C21 H21A . . 109.5
C18 C21 H21B . . 109.5
H21A C21 H21B . . 109.5
C18 C21 H21C . . 109.5
H21A C21 H21C . . 109.5
H21B C21 H21C . . 109.5
C20 C22 H22A . . 109.5
C20 C22 H22B . . 109.5
H22A C22 H22B . . 109.5
C20 C22 H22C . . 109.5
H22A C22 H22C . . 109.5
H22B C22 H22C . . 109.5
C24 C23 N10 . . 106.9(7)
C24 C23 C26 . . 131.4(9)
N10 C23 C26 . . 121.7(8)
C23 C24 C25 . . 107.5(8)
C23 C24 H24A . . 126.3
C25 C24 H24A . . 126.3
N9 C25 C24 . . 110.4(8)
N9 C25 C27 . . 121.4(7)
C24 C25 C27 . . 128.1(8)
C23 C26 H26A . . 109.5
C23 C26 H26B . . 109.5
H26A C26 H26B . . 109.5
C23 C26 H26C . . 109.5
H26A C26 H26C . . 109.5
H26B C26 H26C . . 109.5
C25 C27 H27A . . 109.5
C25 C27 H27B . . 109.5
H27A C27 H27B . . 109.5
C25 C27 H27C . . 109.5
H27A C27 H27C . . 109.5
H27B C27 H27C . . 109.5
N10 C28 N12 . . 111.5(6)
N10 C28 H28A . . 109.3
N12 C28 H28A . . 109.3
N10 C28 H28B . . 109.3
N12 C28 H28B . . 109.3
H28A C28 H28B . . 108.0
N12 C29 C30 . . 105.6(6)
N12 C29 C32 . . 124.5(7)
C30 C29 C32 . . 129.9(7)
C29 C30 C31 . . 106.8(7)
C29 C30 H30A . . 126.6
C31 C30 H30A . . 126.6
N11 C31 C30 . . 110.4(6)
N11 C31 C33 . . 122.6(6)
C30 C31 C33 . . 127.0(7)
C29 C32 H32A . . 109.5
C29 C32 H32B . . 109.5
H32A C32 H32B . . 109.5
C29 C32 H32C . . 109.5
H32A C32 H32C . . 109.5
H32B C32 H32C . . 109.5
C31 C33 H33A . . 109.5
C31 C33 H33B . . 109.5
H33A C33 H33B . . 109.5
C31 C33 H33C . . 109.5
H33A C33 H33C . . 109.5
H33B C33 H33C . . 109.5
N14 C34 C35 . . 105.5(7)
N14 C34 C37 . . 121.9(9)
C35 C34 C37 . . 132.5(9)
C34 C35 C36 . . 108.0(8)
C34 C35 H35A . . 126.0
C36 C35 H35A . . 126.0
N13 C36 C35 . . 109.5(8)
N13 C36 C38 . . 122.8(8)
C35 C36 C38 . . 127.6(8)
C34 C37 H37A . . 109.5
C34 C37 H37B . . 109.5
H37A C37 H37B . . 109.5
C34 C37 H37C . . 109.5
H37A C37 H37C . . 109.5
H37B C37 H37C . . 109.5
C36 C38 H38A . . 109.5
C36 C38 H38B . . 109.5
H38A C38 H38B . . 109.5
C36 C38 H38C . . 109.5
H38A C38 H38C . . 109.5
H38B C38 H38C . . 109.5
N14 C39 N16 . . 112.4(6)
N14 C39 H39A . . 109.1
N16 C39 H39A . . 109.1
N14 C39 H39B . . 109.1
N16 C39 H39B . . 109.1
H39A C39 H39B . . 107.9
N16 C40 C41 . . 106.0(7)
N16 C40 C43 . . 124.3(7)
C41 C40 C43 . . 129.7(7)
C40 C41 C42 . . 106.8(6)
C40 C41 H41A . . 126.6
C42 C41 H41A . . 126.6
N15 C42 C41 . . 110.3(6)
N15 C42 C44 . . 122.0(6)
C41 C42 C44 . . 127.7(7)
C40 C43 H43A . . 109.5
C40 C43 H43B . . 109.5
H43A C43 H43B . . 109.5
C40 C43 H43C . . 109.5
H43A C43 H43C . . 109.5
H43B C43 H43C . . 109.5
C42 C44 H44A . . 109.5
C42 C44 H44B . . 109.5
H44A C44 H44B . . 109.5
C42 C44 H44C . . 109.5
H44A C44 H44C . . 109.5
H44B C44 H44C . . 109.5
C46 C45 N18 . . 105.8(7)
C46 C45 C48 . . 130.8(9)
N18 C45 C48 . . 123.3(9)
C45 C46 C47 . . 108.1(8)
C45 C46 H46A . . 125.9
C47 C46 H46A . . 125.9
N17 C47 C46 . . 109.3(8)
N17 C47 C49 . . 121.3(7)
C46 C47 C49 . . 129.3(9)
C45 C48 H48A . . 109.5
C45 C48 H48B . . 109.5
H48A C48 H48B . . 109.5
C45 C48 H48C . . 109.5
H48A C48 H48C . . 109.5
H48B C48 H48C . . 109.5
C47 C49 H49A . . 109.5
C47 C49 H49B . . 109.5
H49A C49 H49B . . 109.5
C47 C49 H49C . . 109.5
H49A C49 H49C . . 109.5
H49B C49 H49C . . 109.5
N20 C50 N18 . . 112.3(7)
N20 C50 H50A . . 109.1
N18 C50 H50A . . 109.1
N20 C50 H50B . . 109.1
N18 C50 H50B . . 109.1
H50A C50 H50B . . 107.9
N20 C51 C52 . . 106.8(7)
N20 C51 C54 . . 123.1(7)
C52 C51 C54 . . 130.1(8)
C51 C52 C53 . . 107.4(7)
C51 C52 H52A . . 126.3
C53 C52 H52A . . 126.3
N19 C53 C52 . . 109.1(7)
N19 C53 C55 . . 122.9(6)
C52 C53 C55 . . 128.0(7)
C51 C54 H54A . . 109.5
C51 C54 H54B . . 109.5
H54A C54 H54B . . 109.5
C51 C54 H54C . . 109.5
H54A C54 H54C . . 109.5
H54B C54 H54C . . 109.5
C53 C55 H55A . . 109.5
C53 C55 H55B . . 109.5
H55A C55 H55B . . 109.5
C53 C55 H55C . . 109.5
H55A C55 H55C . . 109.5
H55B C55 H55C . . 109.5
C57 C56 N22 . . 105.5(6)
C57 C56 C59 . . 132.1(8)
N22 C56 C59 . . 122.3(8)
C56 C57 C58 . . 107.6(7)
C56 C57 H57A . . 126.2
C58 C57 H57A . . 126.2
N21 C58 C57 . . 110.8(7)
N21 C58 C60 . . 121.6(7)
C57 C58 C60 . . 127.6(7)
C56 C59 H59A . . 109.5
C56 C59 H59B . . 109.5
H59A C59 H59B . . 109.5
C56 C59 H59C . . 109.5
H59A C59 H59C . . 109.5
H59B C59 H59C . . 109.5
C58 C60 H60A . . 109.5
C58 C60 H60B . . 109.5
H60A C60 H60B . . 109.5
C58 C60 H60C . . 109.5
H60A C60 H60C . . 109.5
H60B C60 H60C . . 109.5
N24 C61 N22 . . 112.5(6)
N24 C61 H61A . . 109.1
N22 C61 H61A . . 109.1
N24 C61 H61B . . 109.1
N22 C61 H61B . . 109.1
H61A C61 H61B . . 107.8
N24 C62 C63 . . 106.8(7)
N24 C62 C65 . . 122.7(7)
C63 C62 C65 . . 130.5(7)
C62 C63 C64 . . 107.3(7)
C62 C63 H63A . . 126.3
C64 C63 H63A . . 126.3
N23 C64 C63 . . 109.4(7)
N23 C64 C66 . . 122.8(7)
C63 C64 C66 . . 127.8(7)
C62 C65 H65A . . 109.5
C62 C65 H65B . . 109.5
H65A C65 H65B . . 109.5
C62 C65 H65C . . 109.5
H65A C65 H65C . . 109.5
H65B C65 H65C . . 109.5
C64 C66 H66A . . 109.5
C64 C66 H66B . . 109.5
H66A C66 H66B . . 109.5
C64 C66 H66C . . 109.5
H66A C66 H66C . . 109.5
H66B C66 H66C . . 109.5

loop_
_geom_bond_atom_site_label_1
_geom_bond_atom_site_label_2
_geom_bond_site_symmetry_2
_geom_bond_distance
Fe1 N7 . 2.165(6)
Fe1 N4 . 2.184(6)
Fe1 N5 . 2.218(6)
Fe1 N1 . 2.223(6)
Fe1 Cl1 2_666 2.483(3)
Fe1 Cl1 . 2.484(2)
Fe1 Fe1 2_666 3.777(2)
Fe2 N11 . 2.171(6)
Fe2 N15 . 2.191(6)
Fe2 N9 . 2.204(7)
Fe2 N13 . 2.233(6)
Fe2 Cl3 . 2.414(3)
Fe2 Cl2 . 2.481(3)
Fe2 Fe3 . 3.7028(17)
Fe3 N19 . 2.158(6)
Fe3 N23 . 2.170(6)
Fe3 N21 . 2.202(6)
Fe3 N17 . 2.213(6)
Fe3 Cl2 . 2.444(3)
Fe3 Cl3 . 2.482(3)
Fe4 Cl6 . 2.173(3)
Fe4 Cl7 . 2.187(3)
Fe4 Cl5 . 2.188(3)
Fe4 Cl4 . 2.218(3)
Fe5 Cl11 . 2.163(3)
Fe5 Cl10 . 2.177(3)
Fe5 Cl9 . 2.186(3)
Fe5 Cl8 . 2.210(2)
Fe6 Cl15 . 2.174(3)
Fe6 Cl13 . 2.180(3)
Fe6 Cl14 . 2.187(3)
Fe6 Cl12 . 2.216(3)
Cl1 Fe1 2_666 2.483(3)
N1 C3 . 1.336(9)
N1 N2 . 1.376(8)
N2 C1 . 1.339(10)
N2 C6 . 1.427(10)
N3 C7 . 1.344(9)
N3 N4 . 1.377(8)
N3 C6 . 1.446(9)
N4 C9 . 1.349(9)
N5 C14 . 1.321(9)
N5 N6 . 1.389(8)
N6 C12 . 1.352(9)
N6 C17 . 1.440(9)
N7 C20 . 1.350(9)
N7 N8 . 1.380(8)
N8 C18 . 1.339(9)
N8 C17 . 1.448(9)
N9 C25 . 1.343(10)
N9 N10 . 1.374(8)
N10 C23 . 1.358(10)
N10 C28 . 1.444(10)
N11 C31 . 1.338(9)
N11 N12 . 1.392(8)
N12 C29 . 1.346(9)
N12 C28 . 1.462(9)
N13 C36 . 1.325(10)
N13 N14 . 1.388(8)
N14 C34 . 1.338(10)
N14 C39 . 1.432(10)
N15 C42 . 1.340(9)
N15 N16 . 1.373(8)
N16 C40 . 1.350(9)
N16 C39 . 1.457(9)
N17 C47 . 1.345(10)
N17 N18 . 1.364(8)
N18 C45 . 1.351(10)
N18 C50 . 1.451(11)
N19 C53 . 1.358(9)
N19 N20 . 1.363(8)
N20 C51 . 1.348(10)
N20 C50 . 1.445(10)
N21 C58 . 1.342(9)
N21 N22 . 1.373(8)
N22 C56 . 1.364(10)
N22 C61 . 1.461(9)
N23 C64 . 1.348(9)
N23 N24 . 1.381(8)
N24 C62 . 1.342(9)
N24 C61 . 1.438(9)
C1 C2 . 1.357(12)
C1 C5 . 1.503(11)
C2 C3 . 1.406(11)
C2 H2A . 0.9300
C3 C4 . 1.493(10)
C4 H4A . 0.9600
C4 H4B . 0.9600
C4 H4C . 0.9600
C5 H5A . 0.9600
C5 H5B . 0.9600
C5 H5C . 0.9600
C6 H6A . 0.9700
C6 H6B . 0.9700
C7 C8 . 1.369(11)
C7 C10 . 1.493(10)
C8 C9 . 1.400(10)
C8 H8A . 0.9300
C9 C11 . 1.473(10)
C10 H10A . 0.9600
C10 H10B . 0.9600
C10 H10C . 0.9600
C11 H11A . 0.9600
C11 H11B . 0.9600
C11 H11C . 0.9600
C12 C13 . 1.364(11)
C12 C15 . 1.508(10)
C13 C14 . 1.404(10)
C13 H13A . 0.9300
C14 C16 . 1.499(10)
C15 H15A . 0.9600
C15 H15B . 0.9600
C15 H15C . 0.9600
C16 H16A . 0.9600
C16 H16B . 0.9600
C16 H16C . 0.9600
C17 H17A . 0.9700
C17 H17B . 0.9700
C18 C19 . 1.378(10)
C18 C21 . 1.499(10)
C19 C20 . 1.386(10)
C19 H19A . 0.9300
C20 C22 . 1.509(10)
C21 H21A . 0.9600
C21 H21B . 0.9600
C21 H21C . 0.9600
C22 H22A . 0.9600
C22 H22B . 0.9600
C22 H22C . 0.9600
C23 C24 . 1.337(12)
C23 C26 . 1.514(11)
C24 C25 . 1.380(11)
C24 H24A . 0.9300
C25 C27 . 1.498(11)
C26 H26A . 0.9600
C26 H26B . 0.9600
C26 H26C . 0.9600
C27 H27A . 0.9600
C27 H27B . 0.9600
C27 H27C . 0.9600
C28 H28A . 0.9700
C28 H28B . 0.9700
C29 C30 . 1.390(11)
C29 C32 . 1.485(10)
C30 C31 . 1.406(10)
C30 H30A . 0.9300
C31 C33 . 1.482(10)
C32 H32A . 0.9600
C32 H32B . 0.9600
C32 H32C . 0.9600
C33 H33A . 0.9600
C33 H33B . 0.9600
C33 H33C . 0.9600
C34 C35 . 1.360(13)
C34 C37 . 1.507(12)
C35 C36 . 1.398(12)
C35 H35A . 0.9300
C36 C38 . 1.473(12)
C37 H37A . 0.9600
C37 H37B . 0.9600
C37 H37C . 0.9600
C38 H38A . 0.9600
C38 H38B . 0.9600
C38 H38C . 0.9600
C39 H39A . 0.9700
C39 H39B . 0.9700
C40 C41 . 1.362(11)
C40 C43 . 1.489(11)
C41 C42 . 1.407(10)
C41 H41A . 0.9300
C42 C44 . 1.478(10)
C43 H43A . 0.9600
C43 H43B . 0.9600
C43 H43C . 0.9600
C44 H44A . 0.9600
C44 H44B . 0.9600
C44 H44C . 0.9600
C45 C46 . 1.346(13)
C45 C48 . 1.503(11)
C46 C47 . 1.385(12)
C46 H46A . 0.9300
C47 C49 . 1.500(11)
C48 H48A . 0.9600
C48 H48B . 0.9600
C48 H48C . 0.9600
C49 H49A . 0.9600
C49 H49B . 0.9600
C49 H49C . 0.9600
C50 H50A . 0.9700
C50 H50B . 0.9700
C51 C52 . 1.354(11)
C51 C54 . 1.506(11)
C52 C53 . 1.391(10)
C52 H52A . 0.9300
C53 C55 . 1.483(10)
C54 H54A . 0.9600
C54 H54B . 0.9600
C54 H54C . 0.9600
C55 H55A . 0.9600
C55 H55B . 0.9600
C55 H55C . 0.9600
C56 C57 . 1.364(11)
C56 C59 . 1.485(10)
C57 C58 . 1.376(10)
C57 H57A . 0.9300
C58 C60 . 1.491(10)
C59 H59A . 0.9600
C59 H59B . 0.9600
C59 H59C . 0.9600
C60 H60A . 0.9600
C60 H60B . 0.9600
C60 H60C . 0.9600
C61 H61A . 0.9700
C61 H61B . 0.9700
C62 C63 . 1.364(11)
C62 C65 . 1.494(11)
C63 C64 . 1.393(11)
C63 H63A . 0.9300
C64 C66 . 1.484(11)
C65 H65A . 0.9600
C65 H65B . 0.9600
C65 H65C . 0.9600
C66 H66A . 0.9600
C66 H66B . 0.9600
C66 H66C . 0.9600
